data_7132563
loop_
_publ_author_name
'Brotsman, Victor A.'
'Troyanov, Sergey I.'

_publ_section_title
;
 Non-classical (NC), heptagon-containing fullerenes obtained <i>via</i>
 chlorination-promoted cage transformations:
 C<sub>76</sub>(NC2a)Cl<sub>24</sub> and
 C<sub>76</sub>(NC2b)Cl<sub>28</sub>.
;
_journal_issue 7
_journal_name_full 'Chemical communications (Cambridge, England)'
_journal_page_first 893
_journal_page_last 896
_journal_paper_doi 10.1039/d3cc05336a
_journal_volume 60
_journal_year 2024
_chemical_formula_sum 'C83 H8 Cl24'
_chemical_formula_weight 1855.69
_space_group_crystal_system monoclinic
_space_group_IT_number 15
_space_group_name_Hall '-C 2yc'
_space_group_name_H-M_alt 'C 1 2/c 1'
_atom_sites_solution_primary direct
_atom_sites_solution_secondary difmap
_audit_creation_method SHELXL-2014/7
_audit_update_record
;
2023-10-25 deposited with the CCDC.	2023-12-19 downloaded from the CCDC.
;
_cell_angle_alpha 90
_cell_angle_beta 131.763(9)
_cell_angle_gamma 90
_cell_formula_units_Z 4
_cell_length_a 23.6720(10)
_cell_length_b 21.2590(10)
_cell_length_c 16.4330(10)
_cell_measurement_reflns_used 29192
_cell_measurement_temperature 100(2)
_cell_measurement_theta_max 34
_cell_measurement_theta_min 3
_cell_volume 6168.5(10)
_computing_cell_refinement XDS
_computing_data_collection XDS
_computing_data_reduction XDS
_computing_structure_refinement 'SHELXL-2014/7 (Sheldrick, 2014)'
_computing_structure_solution SHELXS
_diffrn_ambient_temperature 100(2)
_diffrn_measured_fraction_theta_full 0.967
_diffrn_measured_fraction_theta_max 0.894
_diffrn_measurement_device_type MAR225
_diffrn_measurement_method CCD
_diffrn_radiation_type synchrotron
_diffrn_radiation_wavelength 0.895
_diffrn_reflns_av_R_equivalents 0.0622
_diffrn_reflns_av_unetI/netI 0.0340
_diffrn_reflns_Laue_measured_fraction_full 0.967
_diffrn_reflns_Laue_measured_fraction_max 0.894
_diffrn_reflns_limit_h_max 31
_diffrn_reflns_limit_h_min -31
_diffrn_reflns_limit_k_max 27
_diffrn_reflns_limit_k_min -27
_diffrn_reflns_limit_l_max 20
_diffrn_reflns_limit_l_min -19
_diffrn_reflns_number 47561
_diffrn_reflns_point_group_measured_fraction_full 0.967
_diffrn_reflns_point_group_measured_fraction_max 0.894
_diffrn_reflns_theta_full 32.450
_diffrn_reflns_theta_max 36.615
_diffrn_reflns_theta_min 1.973
_diffrn_source 'BL 14.3 PSF, BESSY, Berlin, Germany'
_exptl_absorpt_coefficient_mu 2.131
_exptl_absorpt_correction_type none
_exptl_crystal_colour yellow
_exptl_crystal_density_diffrn 1.998
_exptl_crystal_description plate
_exptl_crystal_F_000 3656
_exptl_crystal_recrystallization_method 'Re-crystallisation from solvent: toluene'
_exptl_crystal_size_max 0.030
_exptl_crystal_size_mid 0.030
_exptl_crystal_size_min 0.010
_refine_diff_density_max 0.718
_refine_diff_density_min -0.568
_refine_diff_density_rms 0.115
_refine_ls_extinction_method none
_refine_ls_goodness_of_fit_ref 1.070
_refine_ls_hydrogen_treatment undef
_refine_ls_matrix_type full
_refine_ls_number_parameters 514
_refine_ls_number_reflns 6844
_refine_ls_number_restraints 12
_refine_ls_restrained_S_all 1.070
_refine_ls_R_factor_all 0.0582
_refine_ls_R_factor_gt 0.0423
_refine_ls_shift/su_max 0.001
_refine_ls_shift/su_mean 0.000
_refine_ls_structure_factor_coef Fsqd
_refine_ls_weighting_details 'w=1/[\s^2^(Fo^2^)+(0.0750P)^2^+9.0000P] where P=(Fo^2^+2Fc^2^)/3'
_refine_ls_weighting_scheme calc
_refine_ls_wR_factor_gt 0.1120
_refine_ls_wR_factor_ref 0.1186
_reflns_Friedel_coverage 0.000
_reflns_number_gt 5531
_reflns_number_total 6844
_reflns_threshold_expression 'I > 2\s(I)'
_cod_data_source_file d3cc05336a2.cif
_cod_data_source_block C76(NC2)Cl24
_cod_depositor_comments 'Adding full bibliography for 7132562--7132563.cif.'
_cod_original_cell_volume 6168.5(8)
_cod_original_sg_symbol_H-M 'C 2/c'
_cod_database_code 7132563
_shelx_shelxl_version_number 2014/7
_shelx_space_group_comment
;
The symmetry employed for this shelxl refinement is uniquely defined
by the following loop, which should always be used as a source of
symmetry information in preference to the above space-group names.
They are only intended as comments.
;
_shelx_estimated_absorpt_t_min 0.967
_shelx_estimated_absorpt_t_max 0.989

loop_
_space_group_symop_operation_xyz
'x, y, z'
'-x, y, -z+1/2'
'x+1/2, y+1/2, z'
'-x+1/2, y+1/2, -z+1/2'
'-x, -y, -z'
'x, -y, z-1/2'
'-x+1/2, -y+1/2, -z'
'x+1/2, -y+1/2, z-1/2'

loop_
_atom_site_label
_atom_site_type_symbol
_atom_site_fract_x
_atom_site_fract_y
_atom_site_fract_z
_atom_site_U_iso_or_equiv
_atom_site_adp_type
_atom_site_occupancy
_atom_site_site_symmetry_order
_atom_site_calc_flag
_atom_site_refinement_flags_posn
_atom_site_refinement_flags_adp
_atom_site_refinement_flags_occupancy
_atom_site_disorder_assembly
_atom_site_disorder_group
Cl1 Cl 0.00313(4) 0.24393(3) 0.15220(6) 0.02177(17) Uani 1 1 d . . . . .
Cl2 Cl 0.15982(4) 0.26781(3) 0.39756(6) 0.02118(16) Uani 1 1 d . . . . .
Cl3 Cl 0.15723(4) 0.31154(3) 0.21194(6) 0.02030(16) Uani 1 1 d . . . . .
Cl4 Cl 0.29211(4) 0.37077(3) 0.45186(6) 0.02127(17) Uani 1 1 d . . . . .
Cl5 Cl 0.25317(4) 0.43870(3) 0.24473(6) 0.02059(16) Uani 1 1 d . . . . .
Cl6 Cl 0.33804(4) 0.52696(3) 0.46029(6) 0.02045(16) Uani 1 1 d . . . . .
Cl7 Cl 0.25591(4) 0.58420(3) 0.22890(6) 0.02096(16) Uani 1 1 d . . . . .
Cl8 Cl 0.30695(4) 0.68894(3) 0.39697(6) 0.02044(16) Uani 1 1 d . . . . .
Cl9 Cl 0.16690(4) 0.71422(3) 0.12451(6) 0.02088(16) Uani 1 1 d . . . . .
Cl10 Cl 0.18090(4) 0.81631(3) 0.26579(7) 0.02220(17) Uani 1 1 d . . . . .
Cl11 Cl 0.00282(4) 0.82170(3) 0.06749(6) 0.02101(17) Uani 1 1 d . . . . .
Cl12 Cl 0.08258(4) 0.86468(3) 0.31802(6) 0.02209(17) Uani 1 1 d . . . . .
C1 C -0.03053(17) 0.59206(13) 0.0643(2) 0.0157(6) Uani 1 1 d . . . . .
C2 C 0.00346(16) 0.53042(13) 0.0899(2) 0.0157(6) Uani 1 1 d . . . . .
C3 C -0.03662(17) 0.47510(13) 0.0784(2) 0.0168(6) Uani 1 1 d . . . . .
C4 C 0.00373(17) 0.41750(13) 0.1269(2) 0.0162(6) Uani 1 1 d . . . . .
C5 C 0.08152(17) 0.41623(13) 0.1852(2) 0.0165(6) Uani 1 1 d . . . . .
C6 C 0.12029(17) 0.46902(14) 0.1962(2) 0.0168(6) Uani 1 1 d . . . . .
C7 C 0.08216(17) 0.52656(13) 0.1512(2) 0.0158(6) Uani 1 1 d . . . . .
C8 C 0.12418(17) 0.58328(13) 0.1871(2) 0.0163(6) Uani 1 1 d . . . . .
C9 C 0.09155(17) 0.64101(13) 0.1566(2) 0.0163(6) Uani 1 1 d . . . . .
C10 C 0.01385(17) 0.64952(13) 0.1026(2) 0.0164(6) Uani 1 1 d . . . . .
C11 C -0.01131(16) 0.70541(13) 0.1154(2) 0.0167(6) Uani 1 1 d . . . . .
C12 C -0.08094(16) 0.70315(13) 0.0930(2) 0.0170(6) Uani 1 1 d . . . . .
C13 C -0.12726(16) 0.64914(13) 0.0461(2) 0.0161(6) Uani 1 1 d . . . . .
C14 C -0.10209(16) 0.59530(13) 0.0293(2) 0.0156(6) Uani 1 1 d . . . . .
C15 C -0.13964(16) 0.54153(13) 0.0263(2) 0.0154(6) Uani 1 1 d . . . . .
C16 C -0.10892(16) 0.48173(13) 0.0484(2) 0.0155(6) Uani 1 1 d . . . . .
C17 C -0.13649(16) 0.43454(13) 0.0763(2) 0.0168(6) Uani 1 1 d . . . . .
C18 C -0.09477(16) 0.37796(13) 0.1229(2) 0.0171(6) Uani 1 1 d . . . . .
C19 C -0.02871(17) 0.36879(13) 0.1439(2) 0.0178(6) Uani 1 1 d . . . . .
C20 C 0.01706(17) 0.31400(13) 0.2221(3) 0.0190(6) Uani 1 1 d . . . . .
C21 C 0.10212(17) 0.33334(13) 0.3132(3) 0.0184(6) Uani 1 1 d . . . . .
C22 C 0.13557(17) 0.36741(13) 0.2699(2) 0.0170(6) Uani 1 1 d . . . . .
C23 C 0.20505(17) 0.41139(13) 0.3560(3) 0.0187(6) Uani 1 1 d . . . . .
C24 C 0.20512(17) 0.46346(14) 0.2879(3) 0.0172(6) Uani 1 1 d . . . . .
C25 C 0.23696(17) 0.52617(14) 0.3586(3) 0.0177(6) Uani 1 1 d . . . . .
C26 C 0.20872(17) 0.58593(13) 0.2812(2) 0.0166(6) Uani 1 1 d . . . . .
C27 C 0.21572(16) 0.65562(14) 0.3218(2) 0.0179(6) Uani 1 1 d . . . . .
C28 C 0.14928(17) 0.69259(14) 0.2102(3) 0.0188(6) Uani 1 1 d . . . . .
C29 C 0.12627(17) 0.74949(13) 0.2424(3) 0.0187(6) Uani 1 1 d . . . . .
C30 C 0.03884(17) 0.76462(13) 0.1715(3) 0.0179(6) Uani 1 1 d . . . . .
C31 C 0.03897(17) 0.78868(13) 0.2649(3) 0.0199(6) Uani 1 1 d . . . . .
C32 C 0.09364(16) 0.74170(13) 0.3510(2) 0.0176(6) Uani 1 1 d . . . . .
C33 C 0.14505(16) 0.72410(13) 0.3423(2) 0.0171(6) Uani 1 1 d . . . . .
C34 C 0.18775(16) 0.66796(14) 0.3817(3) 0.0181(6) Uani 1 1 d . . . . .
C35 C 0.17904(16) 0.62971(13) 0.4402(2) 0.0168(6) Uani 1 1 d . . . . .
C36 C 0.18671(16) 0.56104(13) 0.4538(2) 0.0165(6) Uani 1 1 d . . . . .
C37 C 0.20709(16) 0.51643(14) 0.4157(2) 0.0167(6) Uani 1 1 d . . . . .
C38 C 0.18731(16) 0.45312(13) 0.4109(2) 0.0169(6) Uani 1 1 d . . . . .
C01 C 0.5805(4) 0.4463(4) 0.7444(6) 0.0634(18) Uani 0.8 1 d . . P . .
C02 C 0.5375(5) 0.4393(5) 0.6173(8) 0.057(2) Uani 0.6 1 d . . P . .
C02A C 0.5567(12) 0.4964(10) 0.661(2) 0.071(6) Uani 0.3 1 d . U P . .
C03 C 0.5219(6) 0.5038(5) 0.5624(10) 0.053(3) Uani 0.6 1 d . . P . .
C03A C 0.5151(11) 0.4749(11) 0.550(2) 0.052(6) Uani 0.3 1 d . U P . .
C04 C 0.5253(6) 0.4673(7) 0.7528(10) 0.071(3) Uani 0.5 1 d . . P . .
C05 C 0.5261(10) 0.4176(6) 0.762(2) 0.089(6) Uani 0.4 1 d . . P . .

loop_
_atom_site_aniso_label
_atom_site_aniso_U_11
_atom_site_aniso_U_22
_atom_site_aniso_U_33
_atom_site_aniso_U_23
_atom_site_aniso_U_13
_atom_site_aniso_U_12
Cl1 0.0245(4) 0.0142(3) 0.0248(4) -0.0033(3) 0.0157(3) 0.0003(3)
Cl2 0.0216(3) 0.0152(3) 0.0243(4) 0.0038(3) 0.0143(3) 0.0051(3)
Cl3 0.0216(4) 0.0169(3) 0.0242(4) -0.0020(3) 0.0160(3) 0.0034(3)
Cl4 0.0163(3) 0.0201(3) 0.0236(4) 0.0029(3) 0.0116(3) 0.0057(3)
Cl5 0.0191(3) 0.0224(3) 0.0239(4) -0.0018(3) 0.0159(3) 0.0023(3)
Cl6 0.0137(3) 0.0232(4) 0.0221(4) -0.0007(3) 0.0109(3) 0.0004(3)
Cl7 0.0189(3) 0.0240(4) 0.0247(4) -0.0013(3) 0.0165(3) -0.0009(3)
Cl8 0.0158(3) 0.0216(3) 0.0229(4) -0.0022(3) 0.0124(3) -0.0050(3)
Cl9 0.0219(4) 0.0223(4) 0.0230(4) 0.0017(3) 0.0168(3) -0.0024(3)
Cl10 0.0232(4) 0.0164(3) 0.0291(4) -0.0010(3) 0.0183(3) -0.0054(3)
Cl11 0.0241(4) 0.0157(3) 0.0239(4) 0.0044(3) 0.0162(3) 0.0006(3)
Cl12 0.0248(4) 0.0137(3) 0.0276(4) -0.0019(3) 0.0174(3) -0.0028(3)
C1 0.0190(14) 0.0166(13) 0.0129(14) 0.0007(10) 0.0112(12) 0.0000(11)
C2 0.0162(14) 0.0180(14) 0.0142(14) -0.0018(10) 0.0106(12) 0.0000(10)
C3 0.0197(14) 0.0177(14) 0.0129(14) -0.0008(11) 0.0108(12) -0.0010(11)
C4 0.0196(14) 0.0154(13) 0.0161(15) -0.0032(11) 0.0129(12) 0.0000(11)
C5 0.0193(14) 0.0149(13) 0.0169(15) -0.0016(11) 0.0127(12) 0.0022(11)
C6 0.0183(14) 0.0203(14) 0.0161(15) -0.0025(11) 0.0132(12) 0.0003(11)
C7 0.0184(14) 0.0163(13) 0.0144(15) -0.0007(11) 0.0116(12) -0.0007(11)
C8 0.0181(14) 0.0205(14) 0.0157(15) 0.0000(11) 0.0135(12) -0.0007(11)
C9 0.0190(14) 0.0177(13) 0.0140(14) 0.0002(11) 0.0118(12) -0.0014(11)
C10 0.0178(14) 0.0192(14) 0.0135(14) -0.0003(11) 0.0110(12) -0.0020(11)
C11 0.0184(14) 0.0173(13) 0.0148(14) 0.0015(11) 0.0113(12) -0.0002(11)
C12 0.0166(14) 0.0148(13) 0.0164(15) 0.0043(11) 0.0096(12) 0.0032(10)
C13 0.0142(13) 0.0183(14) 0.0137(14) 0.0050(11) 0.0085(11) 0.0040(10)
C14 0.0169(14) 0.0170(13) 0.0104(14) 0.0013(10) 0.0081(11) 0.0018(10)
C15 0.0128(13) 0.0192(14) 0.0117(14) -0.0014(10) 0.0072(11) -0.0019(10)
C16 0.0158(13) 0.0171(13) 0.0112(14) -0.0015(10) 0.0080(11) -0.0016(10)
C17 0.0173(14) 0.0161(13) 0.0144(14) -0.0035(11) 0.0094(12) -0.0042(11)
C18 0.0172(14) 0.0167(13) 0.0148(15) -0.0041(11) 0.0097(12) -0.0046(11)
C19 0.0197(15) 0.0160(13) 0.0161(15) -0.0040(11) 0.0113(12) 0.0000(11)
C20 0.0217(15) 0.0130(13) 0.0214(17) -0.0010(11) 0.0139(13) -0.0003(11)
C21 0.0187(14) 0.0132(13) 0.0214(16) 0.0014(11) 0.0126(13) 0.0031(11)
C22 0.0192(14) 0.0150(13) 0.0194(15) -0.0020(11) 0.0140(12) 0.0027(11)
C23 0.0160(14) 0.0166(14) 0.0224(16) 0.0020(11) 0.0122(13) 0.0033(11)
C24 0.0176(14) 0.0178(14) 0.0186(15) -0.0009(11) 0.0131(12) 0.0018(11)
C25 0.0159(14) 0.0179(14) 0.0193(15) -0.0008(11) 0.0117(12) 0.0002(11)
C26 0.0169(14) 0.0182(14) 0.0179(15) -0.0003(11) 0.0130(12) -0.0012(11)
C27 0.0159(14) 0.0176(14) 0.0188(15) -0.0015(11) 0.0109(12) -0.0034(11)
C28 0.0175(14) 0.0204(14) 0.0198(16) -0.0003(11) 0.0129(13) -0.0028(11)
C29 0.0195(14) 0.0145(13) 0.0218(16) -0.0007(11) 0.0137(13) -0.0043(11)
C30 0.0210(14) 0.0135(13) 0.0215(16) 0.0014(11) 0.0151(13) -0.0006(11)
C31 0.0229(16) 0.0122(13) 0.0271(17) 0.0001(11) 0.0177(14) -0.0016(11)
C32 0.0175(14) 0.0137(13) 0.0192(15) -0.0056(11) 0.0112(12) -0.0050(10)
C33 0.0176(14) 0.0159(13) 0.0156(14) -0.0040(11) 0.0102(12) -0.0046(11)
C34 0.0140(13) 0.0189(14) 0.0189(15) -0.0038(11) 0.0099(12) -0.0042(11)
C35 0.0136(13) 0.0154(13) 0.0165(15) -0.0030(11) 0.0080(12) -0.0021(10)
C36 0.0132(13) 0.0171(13) 0.0141(14) -0.0006(11) 0.0069(11) -0.0007(10)
C37 0.0119(13) 0.0194(14) 0.0136(14) 0.0006(11) 0.0064(11) 0.0017(10)
C38 0.0121(13) 0.0176(13) 0.0159(15) 0.0011(11) 0.0072(11) 0.0031(10)
C01 0.044(3) 0.092(5) 0.065(4) -0.002(4) 0.041(3) 0.009(3)
C02 0.041(4) 0.057(5) 0.067(6) -0.005(5) 0.033(4) 0.000(4)
C02A 0.061(10) 0.088(13) 0.089(14) -0.053(11) 0.059(10) -0.019(9)
C03 0.039(5) 0.041(5) 0.080(9) -0.017(5) 0.040(5) 0.002(4)
C03A 0.039(8) 0.048(10) 0.095(15) -0.027(12) 0.056(10) -0.005(9)
C04 0.048(6) 0.112(10) 0.056(7) -0.017(7) 0.036(6) -0.011(6)
C05 0.087(12) 0.021(5) 0.178(19) -0.014(8) 0.096(14) -0.003(6)

loop_
_atom_type_symbol
_atom_type_description
_atom_type_scat_dispersion_real
_atom_type_scat_dispersion_imag
_atom_type_scat_source
C C 0.0033 0.0016 'International Tables Vol C Tables 4.2.6.8 and 6.1.1.4'
Cl Cl 0.1484 0.1585 'International Tables Vol C Tables 4.2.6.8 and 6.1.1.4'
H H 0.0000 0.0000 'International Tables Vol C Tables 4.2.6.8 and 6.1.1.4'

loop_
_geom_angle_atom_site_label_1
_geom_angle_atom_site_label_2
_geom_angle_atom_site_label_3
_geom_angle
_geom_angle_site_symmetry_1
_geom_angle_site_symmetry_3
_geom_angle_publ_flag
C14 C1 C2 117.2(3) . . ?
C14 C1 C10 118.1(3) . . ?
C2 C1 C10 122.3(3) . . ?
C7 C2 C3 119.1(3) . . ?
C7 C2 C1 118.3(3) . . ?
C3 C2 C1 120.7(3) . . ?
C4 C3 C16 118.5(3) . . ?
C4 C3 C2 119.3(3) . . ?
C16 C3 C2 119.6(3) . . ?
C5 C4 C19 119.2(3) . . ?
C5 C4 C3 119.0(3) . . ?
C19 C4 C3 119.1(3) . . ?
C6 C5 C4 122.0(3) . . ?
C6 C5 C22 110.9(3) . . ?
C4 C5 C22 124.4(3) . . ?
C5 C6 C7 120.0(3) . . ?
C5 C6 C24 113.1(3) . . ?
C7 C6 C24 123.7(3) . . ?
C6 C7 C2 120.4(3) . . ?
C6 C7 C8 119.7(3) . . ?
C2 C7 C8 118.3(3) . . ?
C9 C8 C7 123.2(3) . . ?
C9 C8 C26 112.7(3) . . ?
C7 C8 C26 122.8(3) . . ?
C8 C9 C10 121.8(3) . . ?
C8 C9 C28 111.9(3) . . ?
C10 C9 C28 124.5(3) . . ?
C11 C10 C9 120.9(3) . . ?
C11 C10 C1 121.3(3) . . ?
C9 C10 C1 115.1(3) . . ?
C10 C11 C12 117.6(3) . . ?
C10 C11 C30 123.0(3) . . ?
C12 C11 C30 118.5(3) . . ?
C32 C12 C13 113.8(3) 2 . ?
C32 C12 C11 121.6(3) 2 . ?
C13 C12 C11 120.8(3) . . ?
C14 C13 C12 119.7(3) . . ?
C14 C13 C35 108.3(2) . 2 ?
C12 C13 C35 125.4(3) . 2 ?
C1 C14 C13 121.6(3) . . ?
C1 C14 C15 122.5(3) . . ?
C13 C14 C15 108.9(3) . . ?
C16 C15 C36 124.3(3) . 2 ?
C16 C15 C14 121.2(3) . . ?
C36 C15 C14 109.0(3) 2 . ?
C15 C16 C17 117.1(3) . . ?
C15 C16 C3 118.4(3) . . ?
C17 C16 C3 121.0(3) . . ?
C38 C17 C18 121.0(3) 2 . ?
C38 C17 C16 118.0(3) 2 . ?
C18 C17 C16 117.8(3) . . ?
C19 C18 C17 121.6(3) . . ?
C19 C18 C21 112.1(3) . 2 ?
C17 C18 C21 123.3(3) . 2 ?
C18 C19 C4 121.4(3) . . ?
C18 C19 C20 111.7(3) . . ?
C4 C19 C20 123.2(3) . . ?
C19 C20 C21 110.1(2) . . ?
C19 C20 C20 98.0(2) . 2 ?
C21 C20 C20 106.0(3) . 2 ?
C19 C20 Cl1 111.9(2) . . ?
C21 C20 Cl1 113.9(2) . . ?
C20 C20 Cl1 115.55(14) 2 . ?
C18 C21 C22 110.9(2) 2 . ?
C18 C21 C20 99.1(2) 2 . ?
C22 C21 C20 114.2(3) . . ?
C18 C21 Cl2 109.4(2) 2 . ?
C22 C21 Cl2 111.1(2) . . ?
C20 C21 Cl2 111.59(19) . . ?
C5 C22 C21 111.4(2) . . ?
C5 C22 C23 99.0(2) . . ?
C21 C22 C23 114.3(3) . . ?
C5 C22 Cl3 109.4(2) . . ?
C21 C22 Cl3 110.31(19) . . ?
C23 C22 Cl3 111.9(2) . . ?
C38 C23 C24 98.3(2) . . ?
C38 C23 C22 110.2(2) . . ?
C24 C23 C22 105.9(2) . . ?
C38 C23 Cl4 112.1(2) . . ?
C24 C23 Cl4 115.0(2) . . ?
C22 C23 Cl4 114.1(2) . . ?
C6 C24 C23 97.7(2) . . ?
C6 C24 C25 109.3(2) . . ?
C23 C24 C25 107.2(2) . . ?
C6 C24 Cl5 113.8(2) . . ?
C23 C24 Cl5 112.3(2) . . ?
C25 C24 Cl5 115.0(2) . . ?
C37 C25 C24 98.5(2) . . ?
C37 C25 C26 118.7(2) . . ?
C24 C25 C26 110.1(2) . . ?
C37 C25 Cl6 107.9(2) . . ?
C24 C25 Cl6 112.3(2) . . ?
C26 C25 Cl6 109.1(2) . . ?
C8 C26 C27 99.3(2) . . ?
C8 C26 C25 110.7(2) . . ?
C27 C26 C25 122.5(3) . . ?
C8 C26 Cl7 109.2(2) . . ?
C27 C26 Cl7 107.13(19) . . ?
C25 C26 Cl7 107.40(19) . . ?
C34 C27 C26 117.5(2) . . ?
C34 C27 C28 97.8(2) . . ?
C26 C27 C28 103.1(2) . . ?
C34 C27 Cl8 109.4(2) . . ?
C26 C27 Cl8 113.8(2) . . ?
C28 C27 Cl8 114.2(2) . . ?
C9 C28 C29 112.4(2) . . ?
C9 C28 C27 97.4(2) . . ?
C29 C28 C27 106.8(2) . . ?
C9 C28 Cl9 109.1(2) . . ?
C29 C28 Cl9 112.9(2) . . ?
C27 C28 Cl9 117.4(2) . . ?
C33 C29 C28 100.2(2) . . ?
C33 C29 C30 99.7(2) . . ?
C28 C29 C30 119.2(2) . . ?
C33 C29 Cl10 114.3(2) . . ?
C28 C29 Cl10 109.0(2) . . ?
C30 C29 Cl10 113.6(2) . . ?
C11 C30 C29 112.3(2) . . ?
C11 C30 C31 109.9(2) . . ?
C29 C30 C31 101.0(2) . . ?
C11 C30 Cl11 107.2(2) . . ?
C29 C30 Cl11 113.4(2) . . ?
C31 C30 Cl11 113.10(19) . . ?
C32 C31 C31 113.2(3) . 2 ?
C32 C31 C30 98.1(2) . . ?
C31 C31 C30 116.6(3) 2 . ?
C32 C31 Cl12 106.6(2) . . ?
C31 C31 Cl12 109.15(13) 2 . ?
C30 C31 Cl12 112.51(19) . . ?
C33 C32 C12 120.1(3) . 2 ?
C33 C32 C31 110.7(3) . . ?
C12 C32 C31 125.5(3) 2 . ?
C32 C33 C34 126.8(3) . . ?
C32 C33 C29 112.5(3) . . ?
C34 C33 C29 114.1(3) . . ?
C35 C34 C33 115.2(3) . . ?
C35 C34 C27 132.7(3) . . ?
C33 C34 C27 109.5(3) . . ?
C34 C35 C13 118.5(3) . 2 ?
C34 C35 C36 129.3(3) . . ?
C13 C35 C36 107.0(2) 2 . ?
C37 C36 C15 117.9(3) . 2 ?
C37 C36 C35 130.9(3) . . ?
C15 C36 C35 106.8(2) 2 . ?
C36 C37 C38 118.4(3) . . ?
C36 C37 C25 129.0(3) . . ?
C38 C37 C25 111.6(3) . . ?
C17 C38 C37 122.9(3) 2 . ?
C17 C38 C23 121.9(3) 2 . ?
C37 C38 C23 112.4(3) . . ?
C04 C01 C02A 92.9(9) . . ?
C04 C01 C05 40.1(7) . . ?
C02A C01 C05 124.3(10) . . ?
C04 C01 C02 108.4(7) . . ?
C02A C01 C02 50.2(7) . . ?
C05 C01 C02 107.7(10) . . ?
C03A C02 C02A 72.0(16) . . ?
C03A C02 C03 21.1(12) . . ?
C02A C02 C03 50.9(13) . . ?
C03A C02 C01 133.0(14) . . ?
C02A C02 C01 61.2(13) . . ?
C03 C02 C01 112.0(8) . . ?
C03 C02A C02 73.5(11) . . ?
C03 C02A C03A 25.6(10) . . ?
C02 C02A C03A 47.9(11) . . ?
C03 C02A C01 142.1(15) . . ?
C02 C02A C01 68.6(13) . . ?
C03A C02A C01 116.5(17) . . ?
C03A C03 C02A 96(4) . . ?
C03A C03 C03A 95(3) . 5_666 ?
C02A C03 C03A 169(2) . 5_666 ?
C03A C03 C02 40(3) . . ?
C02A C03 C02 55.6(11) . . ?
C03A C03 C02 135.0(15) 5_666 . ?
C03A C03 C03 71(3) . 5_666 ?
C02A C03 C03 166.9(17) . 5_666 ?
C03A C03 C03 23.6(8) 5_666 5_666 ?
C02 C03 C03 111.4(11) . 5_666 ?
C03 C03A C02 119(4) . . ?
C03 C03A C02A 59(3) . . ?
C02 C03A C02A 60.1(16) . . ?
C03 C03A C03 85(3) . 5_666 ?
C02 C03A C03 156(2) . 5_666 ?
C02A C03A C03 144(2) . 5_666 ?
C03 C03A C03A 63(3) . 5_666 ?
C02 C03A C03A 177(2) . 5_666 ?
C02A C03A C03A 122(2) . 5_666 ?
C03 C03A C03A 22.2(8) 5_666 5_666 ?
C05 C04 C04 86.2(10) . 2_656 ?
C05 C04 C01 77.0(12) . . ?
C04 C04 C01 160.8(8) 2_656 . ?
C05 C04 C05 42.7(13) . 2_656 ?
C04 C04 C05 44.8(7) 2_656 2_656 ?
C01 C04 C05 116.6(11) . 2_656 ?
C05 C05 C04 92.4(11) 2_656 . ?
C05 C05 C04 44.8(7) 2_656 2_656 ?
C04 C05 C04 49.1(11) . 2_656 ?
C05 C05 C01 148(3) 2_656 . ?
C04 C05 C01 62.9(10) . . ?
C04 C05 C01 111.4(10) 2_656 . ?

loop_
_geom_bond_atom_site_label_1
_geom_bond_atom_site_label_2
_geom_bond_distance
_geom_bond_site_symmetry_2
_geom_bond_publ_flag
Cl1 C20 1.773(3) . ?
Cl2 C21 1.791(3) . ?
Cl3 C22 1.798(3) . ?
Cl4 C23 1.775(3) . ?
Cl5 C24 1.775(3) . ?
Cl6 C25 1.787(3) . ?
Cl7 C26 1.808(3) . ?
Cl8 C27 1.771(3) . ?
Cl9 C28 1.776(3) . ?
Cl10 C29 1.782(3) . ?
Cl11 C30 1.784(3) . ?
Cl12 C31 1.799(3) . ?
C1 C14 1.381(4) . ?
C1 C2 1.446(4) . ?
C1 C10 1.453(4) . ?
C2 C7 1.411(4) . ?
C2 C3 1.442(4) . ?
C3 C4 1.426(4) . ?
C3 C16 1.438(4) . ?
C4 C5 1.400(4) . ?
C4 C19 1.423(4) . ?
C5 C6 1.383(4) . ?
C5 C22 1.510(4) . ?
C6 C7 1.403(4) . ?
C6 C24 1.512(4) . ?
C7 C8 1.418(4) . ?
C8 C9 1.356(4) . ?
C8 C26 1.509(4) . ?
C9 C10 1.425(4) . ?
C9 C28 1.497(4) . ?
C10 C11 1.406(4) . ?
C11 C12 1.430(4) . ?
C11 C30 1.545(4) . ?
C12 C32 1.407(4) 2 ?
C12 C13 1.410(4) . ?
C13 C14 1.400(4) . ?
C13 C35 1.446(4) 2 ?
C14 C15 1.428(4) . ?
C15 C16 1.388(4) . ?
C15 C36 1.417(4) 2 ?
C16 C17 1.429(4) . ?
C17 C38 1.408(4) 2 ?
C17 C18 1.415(4) . ?
C18 C19 1.373(4) . ?
C18 C21 1.509(4) 2 ?
C19 C20 1.526(4) . ?
C20 C21 1.565(4) . ?
C20 C20 1.573(6) 2 ?
C21 C18 1.509(4) 2 ?
C21 C22 1.551(4) . ?
C22 C23 1.575(4) . ?
C23 C38 1.510(4) . ?
C23 C24 1.575(4) . ?
C24 C25 1.590(4) . ?
C25 C37 1.520(4) . ?
C25 C26 1.595(4) . ?
C26 C27 1.588(4) . ?
C27 C34 1.531(4) . ?
C27 C28 1.616(4) . ?
C28 C29 1.557(4) . ?
C29 C33 1.487(4) . ?
C29 C30 1.591(4) . ?
C30 C31 1.615(4) . ?
C31 C32 1.495(4) . ?
C31 C31 1.562(6) 2 ?
C32 C33 1.368(4) . ?
C32 C12 1.407(4) 2 ?
C33 C34 1.412(4) . ?
C34 C35 1.375(4) . ?
C35 C13 1.446(4) 2 ?
C35 C36 1.470(4) . ?
C36 C37 1.387(4) . ?
C36 C15 1.417(4) 2 ?
C37 C38 1.410(4) . ?
C38 C17 1.408(4) 2 ?
C01 C04 1.470(12) . ?
C01 C02A 1.51(3) . ?
C01 C05 1.608(17) . ?
C01 C02 1.609(13) . ?
C02 C03A 1.14(3) . ?
C02 C02A 1.33(2) . ?
C02 C03 1.544(15) . ?
C02A C03 1.25(3) . ?
C02A C03A 1.46(3) . ?
C03 C03A 0.633(17) . ?
C03 C03A 1.49(2) 5_666 ?
C03 C03 1.57(3) 5_666 ?
C03A C03 1.49(2) 5_666 ?
C03A C03A 1.67(6) 5_666 ?
C04 C05 1.063(17) . ?
C04 C04 1.14(2) 2_656 ?
C04 C05 1.506(16) 2_656 ?
C05 C05 1.02(3) 2_656 ?
C05 C04 1.506(16) 2_656 ?
